data_1556759
loop_
_publ_author_name
'Nakano, Akitoshi'
'Sugawara, Kento'
'Tamura, Shinya'
'Katayama, Naoyuki'
'Matsubayashi, Kazuyuki'
'Okada, Taku'
'Uwatoko, Yoshiya'
'Munakata, Kouji'
'Nakao, Akiko'
'Sagayama, Hajime'
'Kumai, Reiji'
'Sugimoto, Kunihisa'
'Maejima, Naoyuki'
'Machida, Akihiko'
'Watanuki, Tetsu'
'Sawa, Hiroshi'

_publ_section_title
;
 Pressure-induced coherent sliding-layer transition in the excitonic
 insulator Ta<sub>2</sub>NiSe<sub>5</sub>.
;
_journal_issue 'Pt 2'
_journal_name_full IUCrJ
_journal_page_first 158
_journal_page_last 165
_journal_paper_doi 10.1107/S2052252517018334
_journal_volume 5
_journal_year 2018
_chemical_formula_sum 'Ni Se5 Ta2'
_chemical_formula_weight 815.41
_space_group_IT_number 13
_space_group_name_Hall '-P 2yac'
_space_group_name_H-M_alt 'P 1 2/n 1'
_symmetry_cell_setting monoclinic
_symmetry_space_group_name_H-M 'P 1 2/n 1'
_atom_sites_solution_hydrogens geom
_atom_sites_solution_primary direct
_atom_sites_solution_secondary difmap
_audit_creation_method SHELXL-97
_cell_angle_alpha 90.00
_cell_angle_beta 90.530(10)
_cell_angle_gamma 90.00
_cell_formula_units_Z 2
_cell_length_a 3.4370(10)
_cell_length_b 5.849(11)
_cell_length_c 15.5120(10)
_cell_measurement_reflns_used 456
_cell_measurement_temperature 50(2)
_cell_measurement_theta_max 9.20
_cell_measurement_theta_min 1.53
_cell_volume 311.8(6)
_computing_structure_refinement 'SHELXL-97 (Sheldrick, 1997)'
_computing_structure_solution 'SHELXS-97 (Sheldrick, 1990)'
_diffrn_ambient_temperature 50(2)
_diffrn_measured_fraction_theta_full 0.161
_diffrn_measured_fraction_theta_max 0.161
_diffrn_measurement_device_type RAXISV
_diffrn_measurement_method oscillation
_diffrn_radiation_monochromator graphite
_diffrn_radiation_type synchrotron
_diffrn_radiation_wavelength 0.41300
_diffrn_reflns_av_R_equivalents 0.0000
_diffrn_reflns_av_sigmaI/netI 0.0694
_diffrn_reflns_limit_h_max 5
_diffrn_reflns_limit_h_min -5
_diffrn_reflns_limit_k_max 2
_diffrn_reflns_limit_k_min 0
_diffrn_reflns_limit_l_max 23
_diffrn_reflns_limit_l_min 0
_diffrn_reflns_number 189
_diffrn_reflns_theta_full 18.40
_diffrn_reflns_theta_max 18.40
_diffrn_reflns_theta_min 3.05
_diffrn_standards_number 189
_exptl_absorpt_coefficient_mu 14.885
_exptl_absorpt_correction_type none
_exptl_crystal_colour silver
_exptl_crystal_density_diffrn 8.685
_exptl_crystal_density_method 'not measured'
_exptl_crystal_description plate
_exptl_crystal_F_000 688
_exptl_crystal_size_max 0.60
_exptl_crystal_size_mid 0.30
_exptl_crystal_size_min 0.10
_refine_diff_density_max 1.959
_refine_diff_density_min -2.064
_refine_diff_density_rms 0.492
_refine_ls_extinction_method none
_refine_ls_goodness_of_fit_ref 1.047
_refine_ls_hydrogen_treatment mixed
_refine_ls_matrix_type full
_refine_ls_number_parameters 18
_refine_ls_number_reflns 189
_refine_ls_number_restraints 0
_refine_ls_restrained_S_all 1.047
_refine_ls_R_factor_all 0.0557
_refine_ls_R_factor_gt 0.0487
_refine_ls_shift/su_max 0.000
_refine_ls_shift/su_mean 0.000
_refine_ls_structure_factor_coef Fsqd
_refine_ls_weighting_details 'calc w=1/[\s^2^(Fo^2^)+(0.0714P)^2^+0.0000P] where P=(Fo^2^+2Fc^2^)/3'
_refine_ls_weighting_scheme calc
_refine_ls_wR_factor_gt 0.1122
_refine_ls_wR_factor_ref 0.1143
_reflns_number_gt 161
_reflns_number_total 189
_reflns_threshold_expression >2sigma(I)
_cod_data_source_file fc5022.cif
_cod_data_source_block Ta2NiSe5_4p22GPa_50K
_cod_depositor_comments
;
The following automatic conversions were performed:

data item '_symmetry_cell_setting' value 'Monoclinic' was changed to
'monoclinic' in accordance with the
/home/saulius/struct/COD-crude-data/automatic-downloads/DataCite-retrospective/IUCr/depositions/lib/dictionaries/cif_core.dic
dictionary named 'cif_core.dic' version 2.4.2 last updated on
2011-04-26.

Automatic conversion script
Id: cif_fix_values 7556 2019-12-06 15:28:31Z antanas 
;
_cod_original_sg_symbol_H-M P2/n
_cod_database_code 1556759

loop_
_symmetry_equiv_pos_as_xyz
'x, y, z'
'-x+1/2, y, -z+1/2'
'-x, -y, -z'
'x-1/2, -y, z-1/2'

loop_
_atom_site_label
_atom_site_type_symbol
_atom_site_fract_x
_atom_site_fract_y
_atom_site_fract_z
_atom_site_U_iso_or_equiv
_atom_site_adp_type
_atom_site_occupancy
_atom_site_symmetry_multiplicity
_atom_site_calc_flag
_atom_site_refinement_flags
Ta01 Ta 0.7559(5) 0.5182(6) 0.88681(6) 0.0033(5) Uiso 1 1 d .
Ni02 Ni 0.2500 0.533(3) 0.7500 0.0027(12) Uiso 1 2 d S
Se03 Se 0.2441(16) 0.257(2) 0.96328(13) 0.0040(7) Uiso 1 1 d .
Se04 Se 0.2465(17) 0.818(2) 0.85148(15) 0.0045(7) Uiso 1 1 d .
Se05 Se 0.7500 0.259(4) 0.7500 0.0044(8) Uiso 1 2 d S

loop_
_atom_type_symbol
_atom_type_description
_atom_type_scat_dispersion_real
_atom_type_scat_dispersion_imag
_atom_type_scat_source
Ta Ta -0.5000 2.6230 'International Tables Vol C Tables 4.2.6.8 and 6.1.1.4'
Ni Ni 0.2300 0.4100 'International Tables Vol C Tables 4.2.6.8 and 6.1.1.4'
Se Se 0.2910 0.8630 'International Tables Vol C Tables 4.2.6.8 and 6.1.1.4'

loop_
_geom_angle_atom_site_label_1
_geom_angle_atom_site_label_2
_geom_angle_atom_site_label_3
_geom_angle
_geom_angle_site_symmetry_1
_geom_angle_site_symmetry_3
Se04 Ta01 Se04 86.2(4) 1_655 .
Se04 Ta01 Se03 94.6(3) 1_655 1_655
Se04 Ta01 Se03 164.6(2) . 1_655
Se04 Ta01 Se05 103.3(3) 1_655 .
Se04 Ta01 Se05 103.0(3) . .
Se03 Ta01 Se05 91.7(4) 1_655 .
Se04 Ta01 Se03 165.0(3) 1_655 .
Se04 Ta01 Se03 92.1(3) . .
Se03 Ta01 Se03 83.2(3) 1_655 .
Se05 Ta01 Se03 91.7(4) . .
Se04 Ta01 Se03 81.4(2) 1_655 3_667
Se04 Ta01 Se03 80.9(2) . 3_667
Se03 Ta01 Se03 84.1(4) 1_655 3_667
Se05 Ta01 Se03 174.0(4) . 3_667
Se03 Ta01 Se03 83.6(4) . 3_667
Se04 Ta01 Ni02 51.8(3) 1_655 1_655
Se04 Ta01 Ni02 104.1(3) . 1_655
Se03 Ta01 Ni02 88.2(2) 1_655 1_655
Se05 Ta01 Ni02 52.1(4) . 1_655
Se03 Ta01 Ni02 142.5(4) . 1_655
Se03 Ta01 Ni02 131.7(3) 3_667 1_655
Se04 Ta01 Ni02 103.5(3) 1_655 .
Se04 Ta01 Ni02 51.5(3) . .
Se03 Ta01 Ni02 142.1(5) 1_655 .
Se05 Ta01 Ni02 52.1(4) . .
Se03 Ta01 Ni02 86.8(2) . .
Se03 Ta01 Ni02 131.0(3) 3_667 .
Ni02 Ta01 Ni02 77.96(4) 1_655 .
Se04 Ni02 Se04 86.6(7) . 2_556
Se04 Ni02 Se05 119.1(3) . 1_455
Se04 Ni02 Se05 120.3(3) 2_556 1_455
Se04 Ni02 Se05 120.3(3) . .
Se04 Ni02 Se05 119.1(3) 2_556 .
Se05 Ni02 Se05 94.2(10) 1_455 .
Se04 Ni02 Ta01 58.8(3) . 1_455
Se04 Ni02 Ta01 124.2(5) 2_556 1_455
Se05 Ni02 Ta01 61.2(2) 1_455 1_455
Se05 Ni02 Ta01 116.1(5) . 1_455
Se04 Ni02 Ta01 124.2(5) . 2_656
Se04 Ni02 Ta01 58.8(3) 2_556 2_656
Se05 Ni02 Ta01 116.1(5) 1_455 2_656
Se05 Ni02 Ta01 61.2(2) . 2_656
Ta01 Ni02 Ta01 176.5(7) 1_455 2_656
Se04 Ni02 Ta01 123.2(5) . 2_556
Se04 Ni02 Ta01 59.8(2) 2_556 2_556
Se05 Ni02 Ta01 61.2(2) 1_455 2_556
Se05 Ni02 Ta01 116.1(5) . 2_556
Ta01 Ni02 Ta01 101.93(4) 1_455 2_556
Ta01 Ni02 Ta01 77.96(4) 2_656 2_556
Se04 Ni02 Ta01 59.8(2) . .
Se04 Ni02 Ta01 123.2(5) 2_556 .
Se05 Ni02 Ta01 116.1(5) 1_455 .
Se05 Ni02 Ta01 61.2(2) . .
Ta01 Ni02 Ta01 77.96(4) 1_455 .
Ta01 Ni02 Ta01 101.93(4) 2_656 .
Ta01 Ni02 Ta01 176.5(7) 2_556 .
Ta01 Se03 Ta01 83.2(3) 1_455 .
Ta01 Se03 Ta01 95.9(4) 1_455 3_667
Ta01 Se03 Ta01 96.4(4) . 3_667
Ni02 Se04 Ta01 69.4(4) . 1_455
Ni02 Se04 Ta01 68.7(3) . .
Ta01 Se04 Ta01 86.2(4) 1_455 .
Ni02 Se05 Ni02 94.2(10) . 1_655
Ni02 Se05 Ta01 66.7(4) . .
Ni02 Se05 Ta01 66.7(4) 1_655 .
Ni02 Se05 Ta01 66.7(4) . 2_656
Ni02 Se05 Ta01 66.7(4) 1_655 2_656
Ta01 Se05 Ta01 109.0(8) . 2_656

loop_
_geom_bond_atom_site_label_1
_geom_bond_atom_site_label_2
_geom_bond_distance
_geom_bond_site_symmetry_2
Ta01 Se04 2.497(11) 1_655
Ta01 Se04 2.534(10) .
Ta01 Se03 2.555(10) 1_655
Ta01 Se05 2.607(12) .
Ta01 Se03 2.623(9) .
Ta01 Se03 2.673(7) 3_667
Ta01 Ni02 2.7317(15) 1_655
Ta01 Ni02 2.7323(15) .
Ni02 Se04 2.295(14) .
Ni02 Se04 2.295(14) 2_556
Ni02 Se05 2.347(19) 1_455
Ni02 Se05 2.347(19) .
Ni02 Ta01 2.7317(15) 1_455
Ni02 Ta01 2.7317(15) 2_656
Ni02 Ta01 2.7323(15) 2_556
Se03 Ta01 2.555(10) 1_455
Se03 Ta01 2.673(7) 3_667
Se04 Ta01 2.497(11) 1_455
Se05 Ni02 2.347(19) 1_655
Se05 Ta01 2.607(12) 2_656
